data_2235902
loop_
_publ_author_name
'Yang, Pan'
'Ding, Bin'
'Du, Gui-Xiang'

_publ_section_title
;
 The triclinic form of
 di-\m-aqua-bis[diaquabis(thiocyanato-\k<i>N</i>)iron(II)]--1,4-bis(4<i>H</i>-1,2,4-triazol-4-yl)benzene
 (1/3)
;
_journal_coeditor_code LH5483
_journal_issue 8
_journal_name_full 'Acta Crystallographica Section E'
_journal_page_first m1038
_journal_page_last m1039
_journal_paper_doi 10.1107/S1600536812026141
_journal_volume 68
_journal_year 2012
_chemical_formula_iupac '[Fe2 (N C S)4 (H2 O)6], 3C10 H8 N6'
_chemical_formula_moiety 'C4 H12 Fe2 N4 O6 S4, 3(C10 H8 N6)'
_chemical_formula_sum 'C34 H36 Fe2 N22 O6 S4'
_chemical_formula_weight 1088.79
_chemical_name_systematic
;
Di-\m-aqua-bis[diaquabis(thiocyanato-\k<i>N</i>)iron(II)]--
1,4-bis(4<i>H</i>-1,2,4-triazol-4-yl)benzene (1/3)
;
_space_group_IT_number 2
_symmetry_cell_setting triclinic
_symmetry_space_group_name_Hall '-P 1'
_symmetry_space_group_name_H-M 'P -1'
_cell_angle_alpha 68.9990(10)
_cell_angle_beta 84.9520(10)
_cell_angle_gamma 83.3550(10)
_cell_formula_units_Z 1
_cell_length_a 7.8335(6)
_cell_length_b 10.9081(8)
_cell_length_c 13.8067(10)
_cell_measurement_reflns_used 2875
_cell_measurement_temperature 173(2)
_cell_measurement_theta_max 28.35
_cell_measurement_theta_min 2.96
_cell_volume 1092.62(14)
_computing_cell_refinement 'SAINT (Bruker, 2007)'
_computing_data_collection 'APEX2 (Bruker, 2007)'
_computing_data_reduction 'SAINT (Bruker, 2007)'
_computing_molecular_graphics 'SHELXTL (Sheldrick, 2008) and DIAMOND (Brandenburg, 1999)'
_computing_publication_material 'publCIF (Westrip, 2010)'
_computing_structure_refinement 'SHELXL97 (Sheldrick, 2008)'
_computing_structure_solution 'SHELXS97 (Sheldrick, 2008)'
_diffrn_ambient_temperature 173(2)
_diffrn_measured_fraction_theta_full 0.993
_diffrn_measured_fraction_theta_max 0.993
_diffrn_measurement_device_type 'Bruker APEXII CCD'
_diffrn_measurement_method '\f and \w scans'
_diffrn_radiation_monochromator graphite
_diffrn_radiation_source 'fine-focus sealed tube'
_diffrn_radiation_type 'Mo K\a'
_diffrn_radiation_wavelength 0.71073
_diffrn_reflns_av_R_equivalents 0.0189
_diffrn_reflns_av_sigmaI/netI 0.0342
_diffrn_reflns_limit_h_max 9
_diffrn_reflns_limit_h_min -8
_diffrn_reflns_limit_k_max 12
_diffrn_reflns_limit_k_min -9
_diffrn_reflns_limit_l_max 16
_diffrn_reflns_limit_l_min -15
_diffrn_reflns_number 5619
_diffrn_reflns_theta_full 25.01
_diffrn_reflns_theta_max 25.01
_diffrn_reflns_theta_min 1.58
_diffrn_standards_number 0
_exptl_absorpt_coefficient_mu 0.929
_exptl_absorpt_correction_T_max 0.8888
_exptl_absorpt_correction_T_min 0.8506
_exptl_absorpt_correction_type multi-scan
_exptl_absorpt_process_details '(SADABS; Sheldrick, 1996)'
_exptl_crystal_colour Colourless
_exptl_crystal_density_diffrn 1.655
_exptl_crystal_density_method 'not measured'
_exptl_crystal_description Block
_exptl_crystal_F_000 558
_exptl_crystal_size_max 0.18
_exptl_crystal_size_mid 0.14
_exptl_crystal_size_min 0.13
_refine_diff_density_max 0.303
_refine_diff_density_min -0.426
_refine_ls_extinction_method none
_refine_ls_goodness_of_fit_ref 1.032
_refine_ls_hydrogen_treatment constr
_refine_ls_matrix_type full
_refine_ls_number_parameters 307
_refine_ls_number_reflns 3827
_refine_ls_number_restraints 2
_refine_ls_restrained_S_all 1.036
_refine_ls_R_factor_all 0.0348
_refine_ls_R_factor_gt 0.0307
_refine_ls_shift/su_max 0.001
_refine_ls_shift/su_mean 0.000
_refine_ls_structure_factor_coef Fsqd
_refine_ls_weighting_details 'calc w=1/[\s^2^(Fo^2^)+(0.0345P)^2^+0.7404P] where P=(Fo^2^+2Fc^2^)/3'
_refine_ls_weighting_scheme calc
_refine_ls_wR_factor_gt 0.0743
_refine_ls_wR_factor_ref 0.0770
_reflns_number_gt 3435
_reflns_number_total 3827
_reflns_threshold_expression I>2\s(I)
_cod_data_source_file lh5483.cif
_cod_data_source_block I
_cod_original_sg_symbol_H-M 'P -1 '
_cod_database_code 2235902
_cod_database_fobs_code 2235902

loop_
_symmetry_equiv_pos_as_xyz
'x, y, z'
'-x, -y, -z'

loop_
_atom_site_type_symbol
_atom_site_label
_atom_site_fract_x
_atom_site_fract_y
_atom_site_fract_z
_atom_site_U_iso_or_equiv
_atom_site_adp_type
_atom_site_calc_flag
_atom_site_refinement_flags
_atom_site_occupancy
_atom_site_symmetry_multiplicity
Fe Fe1 0.93995(4) 0.61553(3) 0.06003(2) 0.01245(10) Uani d . 1 1
S S1 0.94951(7) 0.98407(6) -0.27085(4) 0.01874(14) Uani d U 1 1
S S2 0.94707(7) 0.29730(6) 0.41566(4) 0.01899(14) Uani d U 1 1
O O1 1.08753(19) 0.72399(15) 0.11568(11) 0.0168(3) Uani d . 1 1
H H1A 1.1503 0.6859 0.1662 0.025 Uiso d R 1 1
H H1B 1.1432 0.7829 0.0721 0.025 Uiso d R 1 1
O O2 1.17972(18) 0.51345(14) 0.00652(10) 0.0135(3) Uani d . 1 1
H H2A 1.2497 0.5774 -0.0469 0.020 Uiso calc R 1 1
H H2B 1.2517 0.4605 0.0653 0.020 Uiso calc R 1 1
O O3 0.68912(19) 0.68356(15) 0.09608(11) 0.0172(3) Uani d . 1 1
H H3A 0.6264 0.7424 0.0535 0.026 Uiso d R 1 1
H H3B 0.6237 0.6411 0.1452 0.026 Uiso d R 1 1
N N1 0.3803(2) 0.43716(17) 0.42713(13) 0.0149(4) Uani d . 1 1
N N2 0.4701(2) 0.55412(18) 0.26843(13) 0.0166(4) Uani d . 1 1
N N3 0.2969(2) 0.58853(19) 0.28071(14) 0.0212(4) Uani d . 1 1
N N4 0.3748(2) 0.05660(17) 0.83062(13) 0.0133(4) Uani d . 1 1
N N5 0.4598(2) -0.11802(18) 0.96406(13) 0.0165(4) Uani d . 1 1
N N6 0.2857(2) -0.08517(18) 0.97992(14) 0.0188(4) Uani d . 1 1
N N7 0.5005(2) 0.19396(17) 0.29899(13) 0.0116(4) Uani d . 1 1
N N8 0.5907(2) 0.33244(18) 0.14775(13) 0.0151(4) Uani d . 1 1
N N9 0.4119(2) 0.34901(17) 0.15464(13) 0.0150(4) Uani d . 1 1
N N10 0.9418(2) 0.76782(18) -0.08416(14) 0.0164(4) Uani d . 1 1
N N11 0.9443(2) 0.46757(18) 0.20753(14) 0.0168(4) Uani d . 1 1
C C1 0.5168(3) 0.4650(2) 0.35647(16) 0.0172(5) Uani d . 1 1
H H1 0.6307 0.4247 0.3696 0.021 Uiso calc R 1 1
C C2 0.2474(3) 0.5182(2) 0.37532(17) 0.0207(5) Uani d . 1 1
H H2 0.1332 0.5231 0.4041 0.025 Uiso calc R 1 1
C C3 0.3786(3) 0.3430(2) 0.53126(16) 0.0138(4) Uani d . 1 1
C C4 0.2299(3) 0.3324(2) 0.59539(16) 0.0173(5) Uani d . 1 1
H H4 0.1291 0.3888 0.5708 0.021 Uiso calc R 1 1
C C5 0.2281(3) 0.2398(2) 0.69513(16) 0.0159(5) Uani d . 1 1
H H5 0.1264 0.2325 0.7390 0.019 Uiso calc R 1 1
C C6 0.3758(3) 0.1580(2) 0.73034(15) 0.0135(4) Uani d . 1 1
C C7 0.5257(3) 0.1709(2) 0.66666(16) 0.0160(5) Uani d . 1 1
H H7 0.6275 0.1161 0.6917 0.019 Uiso calc R 1 1
C C8 0.5268(3) 0.2630(2) 0.56752(16) 0.0159(5) Uani d . 1 1
H H8 0.6291 0.2717 0.5241 0.019 Uiso calc R 1 1
C C9 0.5101(3) -0.0323(2) 0.87559(16) 0.0167(5) Uani d . 1 1
H H9 0.6244 -0.0314 0.8462 0.020 Uiso calc R 1 1
C C10 0.2392(3) 0.0185(2) 0.89994(16) 0.0173(5) Uani d . 1 1
H H10 0.1260 0.0614 0.8913 0.021 Uiso calc R 1 1
C C11 0.6395(3) 0.2405(2) 0.23378(16) 0.0146(5) Uani d . 1 1
H H11 0.7560 0.2098 0.2493 0.017 Uiso calc R 1 1
C C12 0.3619(3) 0.2663(2) 0.24462(16) 0.0144(5) Uani d . 1 1
H H12 0.2452 0.2573 0.2692 0.017 Uiso calc R 1 1
C C13 0.5004(3) 0.0950(2) 0.40112(15) 0.0119(4) Uani d . 1 1
C C14 0.3452(3) 0.0654(2) 0.45848(16) 0.0147(5) Uani d . 1 1
H H14 0.2398 0.1101 0.4297 0.018 Uiso calc R 1 1
C C15 0.6553(3) 0.0293(2) 0.44258(16) 0.0147(5) Uani d . 1 1
H H15 0.7608 0.0493 0.4032 0.018 Uiso calc R 1 1
C C16 0.9452(3) 0.8577(2) -0.16137(16) 0.0128(4) Uani d U 1 1
C C17 0.9453(3) 0.3973(2) 0.29352(16) 0.0139(4) Uani d U 1 1

loop_
_atom_site_aniso_label
_atom_site_aniso_U_11
_atom_site_aniso_U_22
_atom_site_aniso_U_33
_atom_site_aniso_U_12
_atom_site_aniso_U_13
_atom_site_aniso_U_23
Fe1 0.01271(17) 0.01269(17) 0.01021(16) -0.00163(13) -0.00107(12) -0.00164(13)
S1 0.0169(3) 0.0181(3) 0.0141(3) -0.0007(2) -0.0003(2) 0.0026(2)
S2 0.0171(3) 0.0201(3) 0.0129(3) 0.0002(2) -0.0008(2) 0.0019(2)
O1 0.0173(8) 0.0179(8) 0.0124(7) -0.0047(6) -0.0022(6) -0.0008(6)
O2 0.0135(7) 0.0140(8) 0.0103(7) -0.0012(6) -0.0013(6) -0.0008(6)
O3 0.0154(8) 0.0180(8) 0.0118(7) 0.0000(6) 0.0011(6) 0.0017(6)
N1 0.0184(10) 0.0130(9) 0.0108(9) -0.0002(8) -0.0013(8) -0.0015(7)
N2 0.0207(10) 0.0147(10) 0.0144(9) -0.0022(8) -0.0001(8) -0.0050(8)
N3 0.0197(10) 0.0221(11) 0.0194(10) -0.0035(8) -0.0049(8) -0.0029(8)
N4 0.0148(9) 0.0123(9) 0.0118(8) -0.0008(8) -0.0006(7) -0.0033(7)
N5 0.0194(10) 0.0140(9) 0.0153(9) 0.0001(8) -0.0028(8) -0.0041(8)
N6 0.0207(10) 0.0175(10) 0.0161(9) -0.0044(8) -0.0018(8) -0.0024(8)
N7 0.0128(9) 0.0110(9) 0.0100(8) -0.0010(7) -0.0014(7) -0.0023(7)
N8 0.0150(9) 0.0140(9) 0.0149(9) -0.0017(8) -0.0024(7) -0.0028(8)
N9 0.0164(10) 0.0130(9) 0.0139(9) -0.0017(8) -0.0032(7) -0.0022(8)
N10 0.0132(10) 0.0173(10) 0.0171(9) 0.0003(8) -0.0016(8) -0.0042(8)
N11 0.0143(10) 0.0187(10) 0.0162(9) -0.0023(8) -0.0004(8) -0.0043(8)
C1 0.0179(12) 0.0184(12) 0.0156(11) -0.0025(9) 0.0015(9) -0.0066(9)
C2 0.0167(12) 0.0229(13) 0.0179(11) -0.0020(10) -0.0011(10) -0.0014(10)
C3 0.0172(11) 0.0125(11) 0.0131(10) -0.0031(9) -0.0010(9) -0.0055(9)
C4 0.0140(11) 0.0176(12) 0.0161(11) 0.0034(9) -0.0016(9) -0.0020(9)
C5 0.0121(11) 0.0179(12) 0.0150(10) -0.0004(9) 0.0025(9) -0.0034(9)
C6 0.0178(11) 0.0121(11) 0.0119(10) -0.0026(9) -0.0019(9) -0.0049(9)
C7 0.0151(11) 0.0154(11) 0.0165(11) 0.0022(9) -0.0026(9) -0.0050(9)
C8 0.0135(11) 0.0171(11) 0.0159(11) -0.0011(9) 0.0010(9) -0.0050(9)
C9 0.0182(12) 0.0160(11) 0.0156(11) 0.0008(9) -0.0043(9) -0.0051(9)
C10 0.0154(12) 0.0182(12) 0.0161(11) -0.0025(9) -0.0014(9) -0.0029(9)
C11 0.0134(11) 0.0164(11) 0.0130(10) -0.0021(9) 0.0000(9) -0.0040(9)
C12 0.0149(11) 0.0144(11) 0.0130(10) 0.0001(9) -0.0030(9) -0.0037(9)
C13 0.0151(11) 0.0104(10) 0.0105(10) -0.0022(9) -0.0026(8) -0.0032(8)
C14 0.0114(11) 0.0158(11) 0.0153(10) 0.0000(9) -0.0023(9) -0.0036(9)
C15 0.0125(11) 0.0165(11) 0.0137(10) -0.0018(9) 0.0014(9) -0.0039(9)
C16 0.0104(10) 0.0146(10) 0.0131(9) 0.0001(9) -0.0005(8) -0.0048(7)
C17 0.0121(11) 0.0137(11) 0.0148(9) -0.0002(9) 0.0003(9) -0.0041(8)

loop_
_atom_type_symbol
_atom_type_description
_atom_type_scat_dispersion_real
_atom_type_scat_dispersion_imag
_atom_type_scat_source
C C 0.0033 0.0016 'International Tables Vol C Tables 4.2.6.8 and 6.1.1.4'
H H 0.0000 0.0000 'International Tables Vol C Tables 4.2.6.8 and 6.1.1.4'
N N 0.0061 0.0033 'International Tables Vol C Tables 4.2.6.8 and 6.1.1.4'
O O 0.0106 0.0060 'International Tables Vol C Tables 4.2.6.8 and 6.1.1.4'
S S 0.1246 0.1234 'International Tables Vol C Tables 4.2.6.8 and 6.1.1.4'
Fe Fe 0.3463 0.8444 'International Tables Vol C Tables 4.2.6.8 and 6.1.1.4'

loop_
_geom_angle_atom_site_label_1
_geom_angle_atom_site_label_2
_geom_angle_atom_site_label_3
_geom_angle_site_symmetry_1
_geom_angle_site_symmetry_3
_geom_angle
N10 Fe1 N11 . . 177.40(7)
N10 Fe1 O3 . . 90.67(6)
N11 Fe1 O3 . . 89.72(6)
N10 Fe1 O1 . . 88.84(6)
N11 Fe1 O1 . . 88.55(6)
O3 Fe1 O1 . . 101.03(6)
N10 Fe1 O2 . 2_765 91.03(6)
N11 Fe1 O2 . 2_765 91.56(6)
O3 Fe1 O2 . 2_765 87.55(6)
O1 Fe1 O2 . 2_765 171.43(6)
N10 Fe1 O2 . . 89.61(6)
N11 Fe1 O2 . . 90.60(6)
O3 Fe1 O2 . . 166.90(5)
O1 Fe1 O2 . . 92.07(6)
O2 Fe1 O2 2_765 . 79.35(5)
Fe1 O1 H1A . . 120.8
Fe1 O1 H1B . . 118.2
H1A O1 H1B . . 106.9
Fe1 O2 Fe1 2_765 . 100.65(5)
Fe1 O2 H2A 2_765 . 111.6
Fe1 O2 H2A . . 111.6
Fe1 O2 H2B 2_765 . 111.6
Fe1 O2 H2B . . 111.6
H2A O2 H2B . . 109.4
Fe1 O3 H3A . . 124.5
Fe1 O3 H3B . . 125.3
H3A O3 H3B . . 106.9
C2 N1 C1 . . 103.71(18)
C2 N1 C3 . . 128.44(19)
C1 N1 C3 . . 127.84(18)
C1 N2 N3 . . 106.87(18)
C2 N3 N2 . . 107.16(18)
C10 N4 C9 . . 104.00(18)
C10 N4 C6 . . 128.60(18)
C9 N4 C6 . . 127.22(18)
C9 N5 N6 . . 107.03(17)
C10 N6 N5 . . 107.25(18)
C11 N7 C12 . . 103.73(17)
C11 N7 C13 . . 128.06(17)
C12 N7 C13 . . 128.19(18)
C11 N8 N9 . . 107.13(17)
C12 N9 N8 . . 107.12(17)
C16 N10 Fe1 . . 175.78(17)
C17 N11 Fe1 . . 172.21(17)
N2 C1 N1 . . 111.1(2)
N2 C1 H1 . . 124.5
N1 C1 H1 . . 124.5
N3 C2 N1 . . 111.2(2)
N3 C2 H2 . . 124.4
N1 C2 H2 . . 124.4
C8 C3 C4 . . 120.1(2)
C8 C3 N1 . . 119.39(19)
C4 C3 N1 . . 120.48(19)
C5 C4 C3 . . 120.2(2)
C5 C4 H4 . . 119.9
C3 C4 H4 . . 119.9
C4 C5 C6 . . 119.4(2)
C4 C5 H5 . . 120.3
C6 C5 H5 . . 120.3
C5 C6 C7 . . 120.17(19)
C5 C6 N4 . . 120.60(19)
C7 C6 N4 . . 119.19(19)
C8 C7 C6 . . 120.2(2)
C8 C7 H7 . . 119.9
C6 C7 H7 . . 119.9
C7 C8 C3 . . 119.8(2)
C7 C8 H8 . . 120.1
C3 C8 H8 . . 120.1
N5 C9 N4 . . 110.8(2)
N5 C9 H9 . . 124.6
N4 C9 H9 . . 124.6
N6 C10 N4 . . 111.0(2)
N6 C10 H10 . . 124.5
N4 C10 H10 . . 124.5
N8 C11 N7 . . 111.06(19)
N8 C11 H11 . . 124.5
N7 C11 H11 . . 124.5
N9 C12 N7 . . 110.95(19)
N9 C12 H12 . . 124.5
N7 C12 H12 . . 124.5
C15 C13 C14 . . 120.34(19)
C15 C13 N7 . . 119.82(19)
C14 C13 N7 . . 119.84(18)
C15 C14 C13 2_656 . 120.01(19)
C15 C14 H14 2_656 . 120.0
C13 C14 H14 . . 120.0
C14 C15 C13 2_656 . 119.7(2)
C14 C15 H15 2_656 . 120.2
C13 C15 H15 . . 120.2
N10 C16 S1 . . 179.6(2)
N11 C17 S2 . . 179.9(3)

loop_
_geom_bond_atom_site_label_1
_geom_bond_atom_site_label_2
_geom_bond_site_symmetry_2
_geom_bond_distance
_geom_bond_publ_flag
Fe1 N10 . 2.0865(18) y
Fe1 N11 . 2.0968(18) y
Fe1 O3 . 2.1011(15) y
Fe1 O1 . 2.1097(14) y
Fe1 O2 2_765 2.2552(14) y
Fe1 O2 . 2.2748(15) y
S1 C16 . 1.641(2) ?
S2 C17 . 1.648(2) ?
O1 H1A . 0.8401 ?
O1 H1B . 0.8401 ?
O2 Fe1 2_765 2.2552(14) ?
O2 H2A . 0.9900 ?
O2 H2B . 0.9900 ?
O3 H3A . 0.8401 ?
O3 H3B . 0.8401 ?
N1 C2 . 1.357(3) ?
N1 C1 . 1.366(3) ?
N1 C3 . 1.437(3) ?
N2 C1 . 1.306(3) ?
N2 N3 . 1.377(3) ?
N3 C2 . 1.306(3) ?
N4 C10 . 1.362(3) ?
N4 C9 . 1.377(3) ?
N4 C6 . 1.430(3) ?
N5 C9 . 1.305(3) ?
N5 N6 . 1.388(3) ?
N6 C10 . 1.308(3) ?
N7 C11 . 1.372(3) ?
N7 C12 . 1.373(3) ?
N7 C13 . 1.436(3) ?
N8 C11 . 1.304(3) ?
N8 N9 . 1.391(3) ?
N9 C12 . 1.305(3) ?
N10 C16 . 1.162(3) ?
N11 C17 . 1.160(3) ?
C1 H1 . 0.9500 ?
C2 H2 . 0.9500 ?
C3 C8 . 1.384(3) ?
C3 C4 . 1.389(3) ?
C4 C5 . 1.385(3) ?
C4 H4 . 0.9500 ?
C5 C6 . 1.386(3) ?
C5 H5 . 0.9500 ?
C6 C7 . 1.393(3) ?
C7 C8 . 1.377(3) ?
C7 H7 . 0.9500 ?
C8 H8 . 0.9500 ?
C9 H9 . 0.9500 ?
C10 H10 . 0.9500 ?
C11 H11 . 0.9500 ?
C12 H12 . 0.9500 ?
C13 C15 . 1.393(3) ?
C13 C14 . 1.396(3) ?
C14 C15 2_656 1.386(3) ?
C14 H14 . 0.9500 ?
C15 C14 2_656 1.386(3) ?
C15 H15 . 0.9500 ?

loop_
_geom_hbond_atom_site_label_D
_geom_hbond_atom_site_label_H
_geom_hbond_atom_site_label_A
_geom_hbond_site_symmetry_A
_geom_hbond_distance_DH
_geom_hbond_distance_HA
_geom_hbond_distance_DA
_geom_hbond_angle_DHA
O1 H1A N3 1_655 0.84 1.94 2.784(2) 176.7
O1 H1B N6 1_664 0.84 1.94 2.774(2) 175.4
O2 H2A N8 2_765 0.99 1.86 2.838(2) 168.4
O2 H2B N9 1_655 0.99 1.85 2.824(2) 167.9
O3 H3A N5 1_564 0.84 2.01 2.843(2) 174.2
O3 H3B N2 . 0.84 2.00 2.834(2) 174.1

loop_
_geom_torsion_atom_site_label_1
_geom_torsion_atom_site_label_2
_geom_torsion_atom_site_label_3
_geom_torsion_atom_site_label_4
_geom_torsion_site_symmetry_1
_geom_torsion_site_symmetry_4
_geom_torsion
N10 Fe1 O2 Fe1 . 2_765 -91.12(6)
N11 Fe1 O2 Fe1 . 2_765 91.48(6)
O3 Fe1 O2 Fe1 . 2_765 0.2(3)
O1 Fe1 O2 Fe1 . 2_765 -179.95(5)
O2 Fe1 O2 Fe1 2_765 2_765 0.0
C1 N2 N3 C2 . . -0.2(2)
C9 N5 N6 C10 . . 0.3(2)
C11 N8 N9 C12 . . 0.1(2)
N11 Fe1 N10 C16 . . -18(3)
O3 Fe1 N10 C16 . . 80(2)
O1 Fe1 N10 C16 . . -21(2)
O2 Fe1 N10 C16 2_765 . 168(2)
O2 Fe1 N10 C16 . . -113(2)
N10 Fe1 N11 C17 . . 34(2)
O3 Fe1 N11 C17 . . -64.2(12)
O1 Fe1 N11 C17 . . 36.9(12)
O2 Fe1 N11 C17 2_765 . -151.7(12)
O2 Fe1 N11 C17 . . 128.9(12)
N3 N2 C1 N1 . . 0.7(2)
C2 N1 C1 N2 . . -0.9(2)
C3 N1 C1 N2 . . 178.46(18)
N2 N3 C2 N1 . . -0.3(3)
C1 N1 C2 N3 . . 0.7(2)
C3 N1 C2 N3 . . -178.62(19)
C2 N1 C3 C8 . . 175.7(2)
C1 N1 C3 C8 . . -3.5(3)
C2 N1 C3 C4 . . -4.6(3)
C1 N1 C3 C4 . . 176.2(2)
C8 C3 C4 C5 . . -1.4(3)
N1 C3 C4 C5 . . 178.86(19)
C3 C4 C5 C6 . . 0.0(3)
C4 C5 C6 C7 . . 1.4(3)
C4 C5 C6 N4 . . -176.34(18)
C10 N4 C6 C5 . . 5.2(3)
C9 N4 C6 C5 . . 179.4(2)
C10 N4 C6 C7 . . -172.6(2)
C9 N4 C6 C7 . . 1.7(3)
C5 C6 C7 C8 . . -1.5(3)
N4 C6 C7 C8 . . 176.30(18)
C6 C7 C8 C3 . . 0.1(3)
C4 C3 C8 C7 . . 1.4(3)
N1 C3 C8 C7 . . -178.93(18)
N6 N5 C9 N4 . . -0.7(2)
C10 N4 C9 N5 . . 0.8(2)
C6 N4 C9 N5 . . -174.65(18)
N5 N6 C10 N4 . . 0.2(2)
C9 N4 C10 N6 . . -0.6(2)
C6 N4 C10 N6 . . 174.75(18)
N9 N8 C11 N7 . . 0.0(2)
C12 N7 C11 N8 . . 0.0(2)
C13 N7 C11 N8 . . -178.74(18)
N8 N9 C12 N7 . . -0.1(2)
C11 N7 C12 N9 . . 0.1(2)
C13 N7 C12 N9 . . 178.79(18)
C11 N7 C13 C15 . . -3.3(3)
C12 N7 C13 C15 . . 178.31(19)
C11 N7 C13 C14 . . 176.49(19)
C12 N7 C13 C14 . . -1.9(3)
C15 C13 C14 C15 . 2_656 0.3(3)
N7 C13 C14 C15 . 2_656 -179.45(18)
C14 C13 C15 C14 . 2_656 -0.3(3)
N7 C13 C15 C14 . 2_656 179.45(18)
Fe1 N10 C16 S1 . . -17E1(10)
Fe1 N11 C17 S2 . . -12E1(10)
